data_8106710
loop_
_publ_author_name
'Li, Peng-Peng'
'Zhao, Li'
'Zhao, Ji-Xing'
'Zhu, Zhao-Bin'
'Wang, Fei'
'An, Qin-Qin'

_publ_section_title
;
 Synthesis and crystal structure of
 bis{1-(((4-(1-(hydroxyimino)ethyl)phenyl)imino)methyl)naphthalen-2-olato-\k2
 O,N}copper(II), C38H30CuN4O4
;
_journal_issue 6
_journal_name_full 'Zeitschrift f\"ur Kristallographie - New Crystal Structures'
_journal_page_first 889
_journal_page_last 890
_journal_paper_doi 10.1515/ncrs-2017-0044
_journal_volume 232
_journal_year 2017
_chemical_formula_moiety 'C38 H30 Cu N4 O4'
_chemical_formula_sum 'C38 H30 Cu N4 O4'
_chemical_formula_weight 670.20
_space_group_crystal_system triclinic
_space_group_IT_number 2
_space_group_name_Hall '-P 1'
_space_group_name_H-M_alt 'P -1'
_atom_sites_solution_hydrogens geom
_atom_sites_solution_primary iterative
_cell_angle_alpha 89.960(10)
_cell_angle_beta 69.689(10)
_cell_angle_gamma 80.269(8)
_cell_formula_units_Z 1
_cell_length_a 8.3882(7)
_cell_length_b 8.5024(9)
_cell_length_c 11.3649(15)
_cell_measurement_reflns_used 540
_cell_measurement_temperature 294.68(10)
_cell_measurement_theta_max 20.7150
_cell_measurement_theta_min 3.7500
_cell_volume 747.73(15)
_computing_cell_refinement
;
CrysAlisPro, Agilent Technologies,
Version 1.171.36.32 (release 02-08-2013 CrysAlis171 .NET)
(compiled Aug  2 2013,16:46:58)
;
_computing_data_collection
;
CrysAlisPro, Agilent Technologies,
Version 1.171.36.32 (release 02-08-2013 CrysAlis171 .NET)
(compiled Aug  2 2013,16:46:58)
;
_computing_data_reduction
;
CrysAlisPro, Agilent Technologies,
Version 1.171.36.32 (release 02-08-2013 CrysAlis171 .NET)
(compiled Aug  2 2013,16:46:58)
;
_computing_molecular_graphics 'Olex2 (Dolomanov et al., 2009)'
_computing_publication_material 'Olex2 (Dolomanov et al., 2009)'
_computing_structure_refinement 'ShelXL (Sheldrick, 2008)'
_computing_structure_solution
;
Superflip (Palatinus & Chapuis, 2007;Palatinus & van der Lee, 2008;
Palatinus et al., 2012)
;
_diffrn_ambient_temperature 294.68(10)
_diffrn_detector_area_resol_mean 16.0733
_diffrn_measured_fraction_theta_full 0.995
_diffrn_measured_fraction_theta_max 0.995
_diffrn_measurement_details
;
#__ type_ start__ end____ width___ exp.time_
  1 omega   -4.00   24.50   1.5000   14.0000
omega____ theta____ kappa____ phi______ frames
    -      -16.3571  -99.0000  120.0000 19

#__ type_ start__ end____ width___ exp.time_
  2 omega   24.00   55.50   1.5000   14.0000
omega____ theta____ kappa____ phi______ frames
    -      -16.3571   38.0000  -90.0000 21

#__ type_ start__ end____ width___ exp.time_
  3 omega  -46.00   50.00   1.5000   14.0000
omega____ theta____ kappa____ phi______ frames
    -       19.7946  -77.0000 -120.0000 64

#__ type_ start__ end____ width___ exp.time_
  4 omega   -7.00   89.00   1.5000   14.0000
omega____ theta____ kappa____ phi______ frames
    -       19.7946   77.0000    0.0000 64

#__ type_ start__ end____ width___ exp.time_
  5 omega    3.00   43.50   1.5000   14.0000
omega____ theta____ kappa____ phi______ frames
    -       19.7946   77.0000   90.0000 27

#__ type_ start__ end____ width___ exp.time_
  6 omega  -48.00   27.00   1.5000   14.0000
omega____ theta____ kappa____ phi______ frames
    -       19.7946  -57.0000  120.0000 50
;
_diffrn_measurement_device_type 'SuperNova, Dual, Cu at zero, Eos'
_diffrn_measurement_method '\w scans'
_diffrn_orient_matrix_UB_11 -0.0256971000
_diffrn_orient_matrix_UB_12 0.0840998000
_diffrn_orient_matrix_UB_13 0.0017383000
_diffrn_orient_matrix_UB_21 0.0772628000
_diffrn_orient_matrix_UB_22 0.0108037000
_diffrn_orient_matrix_UB_23 0.0087329000
_diffrn_orient_matrix_UB_31 0.0420965000
_diffrn_orient_matrix_UB_32 -0.0017277000
_diffrn_orient_matrix_UB_33 -0.0660833000
_diffrn_radiation_monochromator mirror
_diffrn_radiation_type MoK\a
_diffrn_radiation_wavelength 0.71073
_diffrn_reflns_av_R_equivalents 0.0644
_diffrn_reflns_av_unetI/netI 0.1612
_diffrn_reflns_Laue_measured_fraction_full 0.995
_diffrn_reflns_Laue_measured_fraction_max 0.995
_diffrn_reflns_limit_h_max 10
_diffrn_reflns_limit_h_min -10
_diffrn_reflns_limit_k_max 8
_diffrn_reflns_limit_k_min -10
_diffrn_reflns_limit_l_max 13
_diffrn_reflns_limit_l_min -14
_diffrn_reflns_number 4922
_diffrn_reflns_point_group_measured_fraction_full 0.995
_diffrn_reflns_point_group_measured_fraction_max 0.995
_diffrn_reflns_theta_full 26.000
_diffrn_reflns_theta_max 26.014
_diffrn_reflns_theta_min 3.762
_diffrn_source 'SuperNova (Mo) X-ray Source'
_exptl_absorpt_coefficient_mu 0.782
_exptl_absorpt_correction_T_max 1.00000
_exptl_absorpt_correction_T_min 0.37929
_exptl_absorpt_correction_type multi-scan
_exptl_absorpt_process_details
;
CrysAlisPro, Agilent Technologies,
Version 1.171.36.32 (release 02-08-2013 CrysAlis171 .NET)
(compiled Aug  2 2013,16:46:58)
Empirical absorption correction using spherical harmonics,
 implemented in SCALE3 ABSPACK scaling algorithm.
;
_exptl_crystal_colour 'clear dark brown'
_exptl_crystal_density_diffrn 1.488
_exptl_crystal_description plate
_exptl_crystal_F_000 347
_exptl_crystal_size_max 0.33
_exptl_crystal_size_mid 0.06
_exptl_crystal_size_min 0.05
_refine_diff_density_max 0.308
_refine_diff_density_min -0.354
_refine_diff_density_rms 0.067
_refine_ls_extinction_coef .
_refine_ls_extinction_method none
_refine_ls_goodness_of_fit_ref 0.983
_refine_ls_hydrogen_treatment constr
_refine_ls_matrix_type full
_refine_ls_number_parameters 216
_refine_ls_number_reflns 2937
_refine_ls_number_restraints 0
_refine_ls_restrained_S_all 0.983
_refine_ls_R_factor_all 0.1681
_refine_ls_R_factor_gt 0.0701
_refine_ls_shift/su_max 0.000
_refine_ls_shift/su_mean 0.000
_refine_ls_structure_factor_coef Fsqd
_refine_ls_weighting_details 'w=1/[\s^2^(Fo^2^)+(0.0197P)^2^] where P=(Fo^2^+2Fc^2^)/3'
_refine_ls_weighting_scheme calc
_refine_ls_wR_factor_gt 0.0943
_refine_ls_wR_factor_ref 0.1308
_reflns_Friedel_coverage 0.000
_reflns_Friedel_fraction_full .
_reflns_Friedel_fraction_max .
_reflns_number_gt 1377
_reflns_number_total 2937
_reflns_threshold_expression 'I > 2\s(I)'
_cod_data_source_file suppl_ncrs-2017-0044_suppl.cif
_cod_data_source_block d529
_cod_database_code 8106710
_shelx_space_group_comment
;
The symmetry employed for this shelxl refinement is uniquely defined
by the following loop, which should always be used as a source of
symmetry information in preference to the above space-group names.
They are only intended as comments.
;
_reflns_odcompleteness_completeness 99.44
_reflns_odcompleteness_iscentric 1
_reflns_odcompleteness_theta 26.32
_olex2_refinement_description
;
1. Fixed Uiso
 At 1.2 times of:
  All C(H) groups
 At 1.5 times of:
  All C(H,H,H) groups, All O(H) groups
2.a Aromatic/amide H refined with riding coordinates:
 C2(H2A), C3(H3), C5(H5), C6(H6), C7(H7), C8(H8), C11(H11), C13(H13), C14(H14),
  C16(H16), C17(H17)
2.b Idealised Me refined as rotating group:
 C19(H19A,H19B,H19C)
2.c Idealised tetrahedral OH refined as rotating group:
 O2(H2)
;
_shelx_shelxl_version_number 2014/7
_olex2_submission_special_instructions 'No special instructions were received'

loop_
_space_group_symop_operation_xyz
'x, y, z'
'-x, -y, -z'

loop_
_atom_site_label
_atom_site_type_symbol
_atom_site_fract_x
_atom_site_fract_y
_atom_site_fract_z
_atom_site_U_iso_or_equiv
_atom_site_adp_type
_atom_site_occupancy
_atom_site_site_symmetry_order
_atom_site_calc_flag
_atom_site_refinement_flags_posn
_atom_site_refinement_flags_adp
_atom_site_refinement_flags_occupancy
_atom_site_disorder_assembly
_atom_site_disorder_group
Cu1 Cu 0.0000 0.5000 0.5000 0.0555(4) Uani 1 2 d S T P . .
O1 O -0.1112(4) 0.4015(4) 0.6475(3) 0.0566(10) Uani 1 1 d . . . . .
O2 O 0.4070(5) 1.3655(4) 0.2875(4) 0.0761(13) Uani 1 1 d . . . . .
H2 H 0.3442 1.4536 0.3060 0.114 Uiso 1 1 calc GR . . . .
N1 N 0.1372(5) 0.5887(5) 0.5868(4) 0.0483(12) Uani 1 1 d . . . . .
N2 N 0.3262(5) 1.2525(5) 0.3677(4) 0.0580(13) Uani 1 1 d . . . . .
C1 C -0.0549(6) 0.3592(6) 0.7385(5) 0.0477(14) Uani 1 1 d . . . . .
C2 C -0.1496(6) 0.2541(6) 0.8236(5) 0.0559(16) Uani 1 1 d . . . . .
H2A H -0.2402 0.2176 0.8093 0.067 Uiso 1 1 calc R . . . .
C3 C -0.1066(7) 0.2086(7) 0.9242(5) 0.0629(17) Uani 1 1 d . . . . .
H3 H -0.1721 0.1436 0.9795 0.076 Uiso 1 1 calc R . . . .
C4 C 0.0340(7) 0.2552(6) 0.9496(5) 0.0542(16) Uani 1 1 d . . . . .
C5 C 0.0784(8) 0.2034(7) 1.0528(6) 0.0670(18) Uani 1 1 d . . . . .
H5 H 0.0130 0.1382 1.1081 0.080 Uiso 1 1 calc R . . . .
C6 C 0.2135(9) 0.2460(8) 1.0734(6) 0.0731(19) Uani 1 1 d . . . . .
H6 H 0.2410 0.2094 1.1423 0.088 Uiso 1 1 calc R . . . .
C7 C 0.3136(8) 0.3444(7) 0.9928(6) 0.0721(18) Uani 1 1 d . . . . .
H7 H 0.4083 0.3718 1.0073 0.086 Uiso 1 1 calc R . . . .
C8 C 0.2719(7) 0.4001(6) 0.8932(6) 0.0586(16) Uani 1 1 d . . . . .
H8 H 0.3375 0.4679 0.8412 0.070 Uiso 1 1 calc R . . . .
C9 C 0.1304(7) 0.3574(6) 0.8659(5) 0.0500(14) Uani 1 1 d . . . . .
C10 C 0.0811(6) 0.4123(6) 0.7608(5) 0.0459(14) Uani 1 1 d . . . . .
C11 C 0.1602(6) 0.5334(6) 0.6875(5) 0.0493(15) Uani 1 1 d . . . . .
H11 H 0.2365 0.5775 0.7148 0.059 Uiso 1 1 calc R . . . .
C12 C 0.2192(7) 0.7244(6) 0.5376(5) 0.0494(14) Uani 1 1 d . . . . .
C13 C 0.3821(6) 0.7020(7) 0.4519(6) 0.0665(18) Uani 1 1 d . . . . .
H13 H 0.4483 0.5998 0.4331 0.080 Uiso 1 1 calc R . . . .
C14 C 0.4505(6) 0.8302(7) 0.3920(5) 0.0587(17) Uani 1 1 d . . . . .
H14 H 0.5623 0.8124 0.3333 0.070 Uiso 1 1 calc R . . . .
C15 C 0.3580(6) 0.9815(6) 0.4170(5) 0.0476(14) Uani 1 1 d . . . . .
C16 C 0.1977(7) 1.0046(7) 0.5116(5) 0.085(2) Uani 1 1 d . . . . .
H16 H 0.1358 1.1079 0.5365 0.102 Uiso 1 1 calc R . . . .
C17 C 0.1276(8) 0.8761(8) 0.5700(6) 0.084(2) Uani 1 1 d . . . . .
H17 H 0.0178 0.8935 0.6314 0.101 Uiso 1 1 calc R . . . .
C18 C 0.4272(7) 1.1166(7) 0.3418(5) 0.0513(15) Uani 1 1 d . . . . .
C19 C 0.5998(7) 1.0847(7) 0.2414(5) 0.088(2) Uani 1 1 d . . . . .
H19A H 0.5998 1.0094 0.1785 0.132 Uiso 1 1 calc GR . . . .
H19B H 0.6852 1.0413 0.2769 0.132 Uiso 1 1 calc GR . . . .
H19C H 0.6264 1.1826 0.2039 0.132 Uiso 1 1 calc GR . . . .

loop_
_atom_site_aniso_label
_atom_site_aniso_U_11
_atom_site_aniso_U_22
_atom_site_aniso_U_33
_atom_site_aniso_U_23
_atom_site_aniso_U_13
_atom_site_aniso_U_12
Cu1 0.0632(7) 0.0477(7) 0.0632(7) 0.0249(5) -0.0224(5) -0.0302(5)
O1 0.058(2) 0.056(3) 0.064(3) 0.024(2) -0.022(2) -0.0318(19)
O2 0.090(3) 0.048(3) 0.086(3) 0.027(2) -0.017(2) -0.030(2)
N1 0.055(3) 0.030(3) 0.063(3) 0.018(2) -0.017(2) -0.025(2)
N2 0.068(3) 0.039(3) 0.071(3) 0.025(3) -0.022(3) -0.026(3)
C1 0.053(3) 0.029(3) 0.057(4) 0.009(3) -0.011(3) -0.015(3)
C2 0.065(4) 0.047(4) 0.055(4) 0.015(3) -0.011(3) -0.030(3)
C3 0.078(4) 0.048(4) 0.050(4) 0.013(3) 0.000(3) -0.025(3)
C4 0.069(4) 0.032(4) 0.048(4) 0.005(3) -0.004(3) -0.010(3)
C5 0.086(5) 0.059(5) 0.051(4) 0.010(3) -0.016(3) -0.017(4)
C6 0.106(5) 0.061(5) 0.053(4) 0.004(4) -0.035(4) -0.003(4)
C7 0.081(4) 0.069(5) 0.071(5) 0.010(4) -0.031(4) -0.014(4)
C8 0.069(4) 0.041(4) 0.065(4) 0.009(3) -0.021(3) -0.012(3)
C9 0.058(4) 0.029(3) 0.053(4) -0.002(3) -0.009(3) -0.006(3)
C10 0.046(3) 0.034(3) 0.050(4) 0.009(3) -0.005(3) -0.012(3)
C11 0.047(3) 0.037(4) 0.060(4) 0.010(3) -0.012(3) -0.010(3)
C12 0.055(4) 0.032(4) 0.060(4) 0.009(3) -0.016(3) -0.011(3)
C13 0.049(4) 0.041(4) 0.100(5) 0.008(3) -0.013(3) -0.010(3)
C14 0.052(3) 0.038(4) 0.079(4) 0.010(3) -0.008(3) -0.018(3)
C15 0.056(3) 0.037(4) 0.047(3) 0.004(3) -0.010(3) -0.020(3)
C16 0.090(5) 0.042(4) 0.082(5) 0.004(3) 0.025(4) -0.019(3)
C17 0.085(5) 0.052(5) 0.087(5) 0.018(4) 0.013(4) -0.025(4)
C18 0.059(4) 0.048(4) 0.051(4) 0.011(3) -0.016(3) -0.026(3)
C19 0.079(4) 0.077(5) 0.080(5) 0.015(4) 0.014(4) -0.031(4)

loop_
_atom_type_symbol
_atom_type_description
_atom_type_scat_dispersion_real
_atom_type_scat_dispersion_imag
_atom_type_scat_source
C C 0.0033 0.0016 'International Tables Vol C Tables 4.2.6.8 and 6.1.1.4'
H H 0.0000 0.0000 'International Tables Vol C Tables 4.2.6.8 and 6.1.1.4'
Cu Cu 0.3201 1.2651 'International Tables Vol C Tables 4.2.6.8 and 6.1.1.4'
N N 0.0061 0.0033 'International Tables Vol C Tables 4.2.6.8 and 6.1.1.4'
O O 0.0106 0.0060 'International Tables Vol C Tables 4.2.6.8 and 6.1.1.4'

loop_
_geom_angle_atom_site_label_1
_geom_angle_atom_site_label_2
_geom_angle_atom_site_label_3
_geom_angle
_geom_angle_site_symmetry_1
_geom_angle_site_symmetry_3
O1 Cu1 O1 180.00(19) 2_566 .
O1 Cu1 N1 90.27(16) . 2_566
O1 Cu1 N1 89.73(16) . .
O1 Cu1 N1 89.73(16) 2_566 2_566
O1 Cu1 N1 90.27(16) 2_566 .
N1 Cu1 N1 180.0 2_566 .
C1 O1 Cu1 128.2(3) . .
N2 O2 H2 109.5 . .
C11 N1 Cu1 124.2(3) . .
C11 N1 C12 116.0(5) . .
C12 N1 Cu1 119.8(3) . .
C18 N2 O2 109.3(4) . .
O1 C1 C2 115.0(5) . .
O1 C1 C10 125.5(5) . .
C10 C1 C2 119.4(5) . .
C1 C2 H2A 120.1 . .
C3 C2 C1 119.8(6) . .
C3 C2 H2A 120.1 . .
C2 C3 H3 118.4 . .
C2 C3 C4 123.2(5) . .
C4 C3 H3 118.4 . .
C5 C4 C3 122.1(6) . .
C5 C4 C9 120.1(6) . .
C9 C4 C3 117.8(6) . .
C4 C5 H5 119.5 . .
C6 C5 C4 121.1(6) . .
C6 C5 H5 119.5 . .
C5 C6 H6 119.5 . .
C5 C6 C7 120.9(6) . .
C7 C6 H6 119.5 . .
C6 C7 H7 120.2 . .
C8 C7 C6 119.6(6) . .
C8 C7 H7 120.2 . .
C7 C8 H8 119.1 . .
C7 C8 C9 121.9(6) . .
C9 C8 H8 119.1 . .
C4 C9 C8 116.4(6) . .
C4 C9 C10 119.5(5) . .
C8 C9 C10 124.2(5) . .
C1 C10 C9 120.2(5) . .
C1 C10 C11 119.8(5) . .
C11 C10 C9 119.7(5) . .
N1 C11 C10 127.1(5) . .
N1 C11 H11 116.5 . .
C10 C11 H11 116.5 . .
C13 C12 N1 120.8(5) . .
C13 C12 C17 119.0(5) . .
C17 C12 N1 119.9(5) . .
C12 C13 H13 119.7 . .
C12 C13 C14 120.6(5) . .
C14 C13 H13 119.7 . .
C13 C14 H14 119.3 . .
C15 C14 C13 121.5(5) . .
C15 C14 H14 119.3 . .
C14 C15 C16 117.4(5) . .
C14 C15 C18 120.7(5) . .
C16 C15 C18 121.9(5) . .
C15 C16 H16 119.5 . .
C15 C16 C17 121.0(5) . .
C17 C16 H16 119.5 . .
C12 C17 C16 120.2(5) . .
C12 C17 H17 119.9 . .
C16 C17 H17 119.9 . .
N2 C18 C15 115.9(5) . .
N2 C18 C19 124.5(5) . .
C19 C18 C15 119.5(5) . .
C18 C19 H19A 109.5 . .
C18 C19 H19B 109.5 . .
C18 C19 H19C 109.5 . .
H19A C19 H19B 109.5 . .
H19A C19 H19C 109.5 . .
H19B C19 H19C 109.5 . .

loop_
_geom_bond_atom_site_label_1
_geom_bond_atom_site_label_2
_geom_bond_distance
_geom_bond_site_symmetry_2
Cu1 O1 1.887(3) 2_566
Cu1 O1 1.887(3) .
Cu1 N1 1.987(4) 2_566
Cu1 N1 1.987(4) .
O1 C1 1.305(6) .
O2 H2 0.8200 .
O2 N2 1.415(5) .
N1 C11 1.300(6) .
N1 C12 1.455(6) .
N2 C18 1.279(6) .
C1 C2 1.439(6) .
C1 C10 1.395(7) .
C2 H2A 0.9300 .
C2 C3 1.351(7) .
C3 H3 0.9300 .
C3 C4 1.424(7) .
C4 C5 1.399(7) .
C4 C9 1.420(7) .
C5 H5 0.9300 .
C5 C6 1.339(7) .
C6 H6 0.9300 .
C6 C7 1.395(7) .
C7 H7 0.9300 .
C7 C8 1.359(7) .
C8 H8 0.9300 .
C8 C9 1.428(7) .
C9 C10 1.446(7) .
C10 C11 1.428(6) .
C11 H11 0.9300 .
C12 C13 1.356(6) .
C12 C17 1.364(7) .
C13 H13 0.9300 .
C13 C14 1.386(6) .
C14 H14 0.9300 .
C14 C15 1.359(6) .
C15 C16 1.381(6) .
C15 C18 1.506(7) .
C16 H16 0.9300 .
C16 C17 1.388(7) .
C17 H17 0.9300 .
C18 C19 1.481(6) .
C19 H19A 0.9600 .
C19 H19B 0.9600 .
C19 H19C 0.9600 .

loop_
_geom_torsion_atom_site_label_1
_geom_torsion_atom_site_label_2
_geom_torsion_atom_site_label_3
_geom_torsion_atom_site_label_4
_geom_torsion
_geom_torsion_site_symmetry_1
_geom_torsion_site_symmetry_2
_geom_torsion_site_symmetry_3
_geom_torsion_site_symmetry_4
Cu1 O1 C1 C2 -166.1(3) . . . .
Cu1 O1 C1 C10 16.6(8) . . . .
Cu1 N1 C11 C10 -6.4(7) . . . .
Cu1 N1 C12 C13 -89.9(6) . . . .
Cu1 N1 C12 C17 84.9(6) . . . .
O1 C1 C2 C3 -177.2(5) . . . .
O1 C1 C10 C9 179.4(5) . . . .
O1 C1 C10 C11 5.8(8) . . . .
O2 N2 C18 C15 -178.4(4) . . . .
O2 N2 C18 C19 -1.0(8) . . . .
N1 Cu1 O1 C1 155.2(4) 2_566 . . .
N1 Cu1 O1 C1 -24.8(4) . . . .
N1 C12 C13 C14 170.7(5) . . . .
N1 C12 C17 C16 -172.0(6) . . . .
C1 C2 C3 C4 -2.2(9) . . . .
C1 C10 C11 N1 -10.4(8) . . . .
C2 C1 C10 C9 2.3(8) . . . .
C2 C1 C10 C11 -171.4(4) . . . .
C2 C3 C4 C5 -178.5(5) . . . .
C2 C3 C4 C9 1.4(9) . . . .
C3 C4 C5 C6 178.5(6) . . . .
C3 C4 C9 C8 -179.2(5) . . . .
C3 C4 C9 C10 1.2(8) . . . .
C4 C5 C6 C7 0.4(10) . . . .
C4 C9 C10 C1 -3.0(8) . . . .
C4 C9 C10 C11 170.6(4) . . . .
C5 C4 C9 C8 0.7(8) . . . .
C5 C4 C9 C10 -178.9(5) . . . .
C5 C6 C7 C8 1.1(10) . . . .
C6 C7 C8 C9 -1.7(9) . . . .
C7 C8 C9 C4 0.8(8) . . . .
C7 C8 C9 C10 -179.6(5) . . . .
C8 C9 C10 C1 177.4(5) . . . .
C8 C9 C10 C11 -9.0(8) . . . .
C9 C4 C5 C6 -1.3(9) . . . .
C9 C10 C11 N1 175.9(5) . . . .
C10 C1 C2 C3 0.3(8) . . . .
C11 N1 C12 C13 90.1(6) . . . .
C11 N1 C12 C17 -95.1(7) . . . .
C12 N1 C11 C10 173.6(5) . . . .
C12 C13 C14 C15 0.1(10) . . . .
C13 C12 C17 C16 2.9(10) . . . .
C13 C14 C15 C16 4.9(9) . . . .
C13 C14 C15 C18 -173.7(5) . . . .
C14 C15 C16 C17 -6.1(10) . . . .
C14 C15 C18 N2 176.1(5) . . . .
C14 C15 C18 C19 -1.5(8) . . . .
C15 C16 C17 C12 2.3(11) . . . .
C16 C15 C18 N2 -2.4(9) . . . .
C16 C15 C18 C19 -179.9(5) . . . .
C17 C12 C13 C14 -4.1(9) . . . .
C18 C15 C16 C17 172.5(6) . . . .
